data_2012726
loop_
_publ_author_name
'Horne, Keri T.'
'Powell, Gregory L.'
'Daniels, Lee M.'

_publ_section_title
;Tetrakis(\m-benzothiazole-2-thiolato)-1:2\k^4^<i>N</i>:<i>S</i>^2^;1:2\k^4^<i>S</i>^2^:<i>N</i>-dichloro-1\k<i>Cl</i>,2\k<i>Cl</i>-dirhenium(III)(<i>Re</i>---<i>Re</i>)
 dichloromethane solvate: a bridged complex with a long Re---Re quadruple bond
;
_journal_issue 5
_journal_name_full 'Acta Crystallographica Section C'
_journal_page_first m292
_journal_page_last m294
_journal_paper_doi 10.1107/S0108270102004249
_journal_volume 58
_journal_year 2002
_chemical_formula_iupac '[Re2 (S2 N C7 H4)4 Cl2] , C H2 Cl2'
_chemical_formula_moiety 'C28 H16 Cl2 N4 Re2 S8 , C H2 Cl2'
_chemical_formula_sum 'C29 H18 Cl4 N4 Re2 S8'
_chemical_formula_weight 1193.15
_chemical_name_systematic
;
Tetrakis(\m-benzothiazole-2-thiolato)-1:2\k^4^N:S^2^;1:2\k^4^S^2^:N-
dichloro-1\kCl,2\kCl-dirhenium(III)(Re-Re) dichloromethane solvate
;
_space_group_IT_number 14
_symmetry_cell_setting monoclinic
_symmetry_space_group_name_Hall '-P 2ybc'
_symmetry_space_group_name_H-M 'P 1 21/c 1'
_atom_sites_solution_hydrogens geom
_atom_sites_solution_primary direct
_atom_sites_solution_secondary difmap
_audit_creation_method SHELXL97
_cell_angle_alpha 90
_cell_angle_beta 92.0920(10)
_cell_angle_gamma 90
_cell_formula_units_Z 4
_cell_length_a 12.9408(7)
_cell_length_b 15.5347(8)
_cell_length_c 17.5303(9)
_cell_measurement_reflns_used 9504
_cell_measurement_temperature 213(2)
_cell_measurement_theta_max 27.5
_cell_measurement_theta_min 2.6
_cell_volume 3521.8(3)
_computing_cell_refinement 'SAINT (Bruker, 2001)'
_computing_data_collection 'SMART (Bruker, 2000)'
_computing_data_reduction SAINT
_computing_molecular_graphics 'SHELXTL (Siemens, 1996)'
_computing_publication_material SHELXL97
_computing_structure_refinement 'SHELXL97 (Sheldrick, 1997)'
_computing_structure_solution 'SHELXS97 (Sheldrick, 1990)'
_diffrn_ambient_temperature 213(2)
_diffrn_measured_fraction_theta_full 0.987
_diffrn_measured_fraction_theta_max 0.987
_diffrn_measurement_device_type 'Bruker SMART CCD area-detector'
_diffrn_measurement_method \w
_diffrn_radiation_monochromator graphite
_diffrn_radiation_source 'normal-focus sealed tube'
_diffrn_radiation_type MoK\a
_diffrn_radiation_wavelength 0.71073
_diffrn_reflns_av_R_equivalents 0.036
_diffrn_reflns_av_sigmaI/netI 0.041
_diffrn_reflns_limit_h_max 9
_diffrn_reflns_limit_h_min -16
_diffrn_reflns_limit_k_max 18
_diffrn_reflns_limit_k_min -20
_diffrn_reflns_limit_l_max 22
_diffrn_reflns_limit_l_min -22
_diffrn_reflns_number 21991
_diffrn_reflns_theta_full 27.52
_diffrn_reflns_theta_max 27.52
_diffrn_reflns_theta_min 1.75
_diffrn_standards_decay_% 0.0
_diffrn_standards_interval_time 400
_diffrn_standards_number 50
_exptl_absorpt_coefficient_mu 7.677
_exptl_absorpt_correction_T_max 0.851
_exptl_absorpt_correction_T_min 0.174
_exptl_absorpt_correction_type analytical
_exptl_absorpt_process_details 'face-indexed (XPREP in SHELXTL; Siemens, 1996)'
_exptl_crystal_colour red-brown
_exptl_crystal_density_diffrn 2.250
_exptl_crystal_density_meas ?
_exptl_crystal_density_method 'not measured'
_exptl_crystal_description plate
_exptl_crystal_F_000 2264
_exptl_crystal_size_max 0.38
_exptl_crystal_size_mid 0.16
_exptl_crystal_size_min 0.02
_refine_diff_density_max 1.10
_refine_diff_density_min -0.71
_refine_ls_extinction_method none
_refine_ls_goodness_of_fit_ref 0.976
_refine_ls_hydrogen_treatment constr
_refine_ls_matrix_type full
_refine_ls_number_parameters 424
_refine_ls_number_reflns 8000
_refine_ls_number_restraints 0
_refine_ls_restrained_S_all 0.976
_refine_ls_R_factor_all 0.038
_refine_ls_R_factor_gt 0.025
_refine_ls_shift/su_max 0.002
_refine_ls_shift/su_mean 0.000
_refine_ls_structure_factor_coef Fsqd
_refine_ls_weighting_details 'calc w = 1/[\s^2^(Fo^2^)+(0.0185P)^2^] where P=(Fo^2^+2Fc^2^)/3'
_refine_ls_weighting_scheme calc
_refine_ls_wR_factor_gt 0.047
_refine_ls_wR_factor_ref 0.051
_reflns_number_gt 6368
_reflns_number_total 8000
_reflns_threshold_expression I>2\s(I)
_cod_data_source_file ta1364.cif
_cod_data_source_block I
_cod_depositor_comments
;
The following automatic conversions were performed:

'_exptl_crystal_density_meas' value 'not measured' was changed to '?'
- the value is perceived as not measured.

Automatic conversion script
Id: cif_fix_values 3008 2015-01-20 13:52:24Z robertas 
;
_cod_original_sg_symbol_H-M 'P 21/c'
_cod_database_code 2012726
_cod_database_fobs_code 2012726

loop_
_symmetry_equiv_pos_as_xyz
'x, y, z'
'-x, y+1/2, -z+1/2'
'-x, -y, -z'
'x, -y-1/2, z-1/2'

loop_
_atom_site_label
_atom_site_fract_x
_atom_site_fract_y
_atom_site_fract_z
_atom_site_U_iso_or_equiv
_atom_site_adp_type
_atom_site_calc_flag
_atom_site_refinement_flags
_atom_site_occupancy
_atom_site_disorder_assembly
_atom_site_disorder_group
_atom_site_type_symbol
Re1 0.402035(13) 0.233553(9) 0.636027(8) 0.02012(5) Uani d . 1 . . Re
Re2 0.570330(13) 0.275300(9) 0.643519(8) 0.01912(4) Uani d . 1 . . Re
Cl1 0.24541(9) 0.13696(6) 0.61028(6) 0.0319(2) Uani d . 1 . . Cl
Cl2 0.73142(8) 0.36746(6) 0.62748(6) 0.0282(2) Uani d . 1 . . Cl
S1 0.43737(9) 0.11491(6) 0.71957(6) 0.0258(2) Uani d . 1 . . S
S2 0.59375(9) 0.08328(6) 0.84479(6) 0.0296(2) Uani d . 1 . . S
S3 0.44070(9) 0.14991(6) 0.52467(6) 0.0290(2) Uani d . 1 . . S
S4 0.63252(10) 0.07321(7) 0.46228(6) 0.0345(3) Uani d . 1 . . S
S5 0.53868(9) 0.35918(6) 0.53005(6) 0.0278(2) Uani d . 1 . . S
S6 0.35311(10) 0.42827(7) 0.44396(7) 0.0368(3) Uani d . 1 . . S
S7 0.53397(9) 0.39333(6) 0.72470(6) 0.0249(2) Uani d . 1 . . S
S8 0.37442(10) 0.42520(7) 0.83724(6) 0.0323(3) Uani d . 1 . . S
N1 0.6150(3) 0.20433(18) 0.74394(17) 0.0213(7) Uani d . 1 . . N
N2 0.6347(3) 0.17647(19) 0.57844(17) 0.0230(7) Uani d . 1 . . N
N3 0.3410(3) 0.32880(19) 0.56225(18) 0.0241(7) Uani d . 1 . . N
N4 0.3526(3) 0.30651(19) 0.73294(17) 0.0226(7) Uani d . 1 . . N
C1 0.5520(3) 0.1392(2) 0.7641(2) 0.0220(9) Uani d . 1 . . C
C2 0.6958(3) 0.2157(2) 0.7992(2) 0.0228(9) Uani d . 1 . . C
C3 0.7691(3) 0.2815(2) 0.8013(2) 0.0281(9) Uani d . 1 . . C
H3 0.7705 0.3230 0.7624 0.034 Uiso calc R 1 . . H
C4 0.8394(4) 0.2838(3) 0.8620(2) 0.0309(10) Uani d . 1 . . C
H4 0.8896 0.3275 0.8638 0.037 Uiso calc R 1 . . H
C5 0.8389(4) 0.2239(3) 0.9208(2) 0.0333(10) Uani d . 1 . . C
H5 0.8877 0.2279 0.9617 0.040 Uiso calc R 1 . . H
C6 0.7668(3) 0.1585(3) 0.9191(2) 0.0292(10) Uani d . 1 . . C
H6 0.7660 0.1173 0.9584 0.035 Uiso calc R 1 . . H
C7 0.6951(3) 0.1550(2) 0.8580(2) 0.0257(9) Uani d . 1 . . C
C8 0.5709(3) 0.1393(2) 0.5259(2) 0.0254(9) Uani d . 1 . . C
C9 0.7373(4) 0.1496(2) 0.5716(2) 0.0265(10) Uani d . 1 . . C
C10 0.8222(3) 0.1720(2) 0.6190(2) 0.0276(9) Uani d . 1 . . C
H10 0.8137 0.2078 0.6615 0.033 Uiso calc R 1 . . H
C11 0.9184(4) 0.1411(3) 0.6024(3) 0.0371(11) Uani d . 1 . . C
H11 0.9760 0.1556 0.6341 0.044 Uiso calc R 1 . . H
C12 0.9313(4) 0.0881(3) 0.5386(3) 0.0408(12) Uani d . 1 . . C
H12 0.9980 0.0694 0.5268 0.049 Uiso calc R 1 . . H
C13 0.8478(4) 0.0630(3) 0.4930(3) 0.0370(11) Uani d . 1 . . C
H13 0.8563 0.0261 0.4512 0.044 Uiso calc R 1 . . H
C14 0.7503(4) 0.0938(2) 0.5103(2) 0.0315(10) Uani d . 1 . . C
C15 0.4091(3) 0.3668(2) 0.5167(2) 0.0263(9) Uani d . 1 . . C
C16 0.2380(4) 0.3521(2) 0.5418(2) 0.0276(10) Uani d . 1 . . C
C17 0.1496(4) 0.3292(3) 0.5786(2) 0.0299(10) Uani d . 1 . . C
H17 0.1536 0.2956 0.6233 0.036 Uiso calc R 1 . . H
C18 0.0543(4) 0.3569(3) 0.5483(3) 0.0363(11) Uani d . 1 . . C
H18 -0.0067 0.3411 0.5722 0.044 Uiso calc R 1 . . H
C19 0.0486(4) 0.4080(3) 0.4825(3) 0.0385(12) Uani d . 1 . . C
H19 -0.0164 0.4253 0.4623 0.046 Uiso calc R 1 . . H
C20 0.1364(4) 0.4333(3) 0.4469(3) 0.0358(11) Uani d . 1 . . C
H20 0.1322 0.4684 0.4033 0.043 Uiso calc R 1 . . H
C21 0.2314(4) 0.4058(2) 0.4769(2) 0.0300(10) Uani d . 1 . . C
C22 0.4167(3) 0.3693(2) 0.7587(2) 0.0233(9) Uani d . 1 . . C
C23 0.2680(3) 0.2982(2) 0.7802(2) 0.0231(9) Uani d . 1 . . C
C24 0.1899(3) 0.2366(2) 0.7754(2) 0.0301(10) Uani d . 1 . . C
H24 0.1880 0.1956 0.7359 0.036 Uiso calc R 1 . . H
C25 0.1154(4) 0.2367(3) 0.8297(3) 0.0349(11) Uani d . 1 . . C
H25 0.0614 0.1963 0.8257 0.042 Uiso calc R 1 . . H
C26 0.1175(4) 0.2947(3) 0.8899(2) 0.0365(11) Uani d . 1 . . C
H26 0.0668 0.2918 0.9268 0.044 Uiso calc R 1 . . H
C27 0.1936(4) 0.3561(3) 0.8958(2) 0.0362(11) Uani d . 1 . . C
H27 0.1955 0.3960 0.9361 0.043 Uiso calc R 1 . . H
C28 0.2680(4) 0.3577(2) 0.8400(2) 0.0290(10) Uani d . 1 . . C
C29 0.9784(7) -0.0434(4) 0.7540(4) 0.108(3) Uani d . 1 . . C
H29A 0.9957 -0.0895 0.7905 0.130 Uiso calc R 1 . . H
H29B 0.9433 -0.0700 0.7095 0.130 Uiso calc R 1 . . H
Cl3 1.09014(14) 0.00144(9) 0.72557(9) 0.0676(4) Uani d . 1 . . Cl
Cl4 0.89223(15) 0.02667(11) 0.79603(9) 0.0812(5) Uani d . 1 . . Cl

loop_
_atom_site_aniso_label
_atom_site_aniso_U_11
_atom_site_aniso_U_22
_atom_site_aniso_U_33
_atom_site_aniso_U_12
_atom_site_aniso_U_13
_atom_site_aniso_U_23
Re1 0.02086(10) 0.01914(8) 0.02014(8) -0.00205(7) -0.00233(6) -0.00001(6)
Re2 0.02018(9) 0.01788(7) 0.01915(8) -0.00070(7) -0.00144(6) 0.00002(6)
Cl1 0.0280(6) 0.0331(5) 0.0342(6) -0.0082(5) -0.0022(5) -0.0049(4)
Cl2 0.0261(6) 0.0293(5) 0.0289(5) -0.0048(4) -0.0024(4) 0.0049(4)
S1 0.0285(6) 0.0205(5) 0.0279(5) -0.0049(4) -0.0047(5) 0.0034(4)
S2 0.0354(7) 0.0283(5) 0.0245(5) -0.0053(5) -0.0055(5) 0.0070(4)
S3 0.0300(7) 0.0303(5) 0.0264(5) -0.0040(5) -0.0011(5) -0.0074(4)
S4 0.0402(8) 0.0305(5) 0.0331(6) 0.0001(5) 0.0050(5) -0.0130(4)
S5 0.0262(6) 0.0304(5) 0.0266(5) -0.0038(5) -0.0031(5) 0.0087(4)
S6 0.0341(7) 0.0362(6) 0.0393(6) -0.0017(5) -0.0091(5) 0.0166(5)
S7 0.0244(6) 0.0197(4) 0.0306(5) -0.0026(4) 0.0013(5) -0.0043(4)
S8 0.0366(7) 0.0319(5) 0.0288(6) -0.0057(5) 0.0065(5) -0.0091(4)
N1 0.028(2) 0.0186(15) 0.0173(16) -0.0007(14) -0.0024(14) -0.0011(12)
N2 0.027(2) 0.0212(16) 0.0207(17) 0.0018(15) 0.0004(15) 0.0010(13)
N3 0.023(2) 0.0233(16) 0.0255(18) -0.0031(15) -0.0052(15) -0.0016(13)
N4 0.0210(19) 0.0209(15) 0.0257(18) 0.0022(14) -0.0023(15) 0.0025(13)
C1 0.028(2) 0.0202(18) 0.0175(19) 0.0016(17) -0.0027(17) -0.0005(14)
C2 0.021(2) 0.0275(19) 0.0197(19) 0.0017(17) 0.0010(17) -0.0037(15)
C3 0.026(3) 0.030(2) 0.028(2) -0.0002(19) 0.0001(19) 0.0021(17)
C4 0.025(3) 0.035(2) 0.033(2) -0.005(2) -0.001(2) -0.0026(18)
C5 0.028(3) 0.044(2) 0.027(2) 0.002(2) -0.0113(19) -0.0024(19)
C6 0.029(3) 0.035(2) 0.023(2) 0.005(2) -0.0035(19) 0.0023(17)
C7 0.026(2) 0.0252(19) 0.026(2) -0.0009(18) 0.0007(18) -0.0013(16)
C8 0.034(3) 0.0230(19) 0.020(2) -0.0014(18) 0.0047(18) -0.0018(15)
C9 0.037(3) 0.0205(19) 0.023(2) 0.0046(19) 0.0066(19) 0.0027(15)
C10 0.030(3) 0.028(2) 0.025(2) 0.0068(19) -0.0005(19) 0.0025(16)
C11 0.030(3) 0.036(2) 0.045(3) 0.007(2) -0.002(2) 0.002(2)
C12 0.036(3) 0.033(2) 0.053(3) 0.014(2) 0.009(2) -0.001(2)
C13 0.044(3) 0.025(2) 0.042(3) 0.012(2) 0.006(2) -0.0049(18)
C14 0.041(3) 0.0179(19) 0.036(2) 0.0042(19) 0.004(2) -0.0011(16)
C15 0.028(3) 0.0234(19) 0.026(2) -0.0006(18) -0.0074(19) 0.0036(16)
C16 0.028(3) 0.0202(19) 0.034(2) 0.0033(18) -0.008(2) -0.0022(16)
C17 0.029(3) 0.033(2) 0.027(2) 0.005(2) -0.002(2) -0.0057(17)
C18 0.029(3) 0.038(2) 0.042(3) 0.002(2) 0.000(2) -0.011(2)
C19 0.033(3) 0.028(2) 0.053(3) 0.009(2) -0.021(2) -0.008(2)
C20 0.035(3) 0.030(2) 0.041(3) 0.002(2) -0.013(2) 0.0022(19)
C21 0.036(3) 0.0211(19) 0.032(2) -0.0004(19) -0.007(2) -0.0004(16)
C22 0.026(2) 0.0219(18) 0.022(2) 0.0011(18) -0.0022(18) 0.0015(15)
C23 0.024(2) 0.0231(19) 0.022(2) 0.0027(17) -0.0012(17) 0.0027(15)
C24 0.029(3) 0.031(2) 0.031(2) -0.003(2) 0.0014(19) 0.0039(17)
C25 0.030(3) 0.037(2) 0.038(3) -0.003(2) 0.003(2) 0.0069(19)
C26 0.031(3) 0.049(3) 0.030(2) 0.002(2) 0.011(2) 0.002(2)
C27 0.037(3) 0.043(3) 0.029(2) 0.004(2) 0.011(2) -0.0046(19)
C28 0.032(3) 0.031(2) 0.024(2) -0.001(2) -0.0007(19) -0.0009(17)
C29 0.168(9) 0.057(4) 0.105(6) -0.051(5) 0.069(6) -0.042(4)
Cl3 0.0685(12) 0.0638(9) 0.0700(10) 0.0075(8) -0.0028(8) -0.0114(7)
Cl4 0.0864(14) 0.0901(11) 0.0683(11) 0.0118(10) 0.0203(10) 0.0025(9)

loop_
_atom_type_symbol
_atom_type_description
_atom_type_scat_dispersion_real
_atom_type_scat_dispersion_imag
_atom_type_scat_source
C C 0.0033 0.0016 'International Tables Vol C Tables 4.2.6.8 and 6.1.1.4'
H H 0.0000 0.0000 'International Tables Vol C Tables 4.2.6.8 and 6.1.1.4'
N N 0.0061 0.0033 'International Tables Vol C Tables 4.2.6.8 and 6.1.1.4'
S S 0.1246 0.1234 'International Tables Vol C Tables 4.2.6.8 and 6.1.1.4'
Cl Cl 0.1484 0.1585 'International Tables Vol C Tables 4.2.6.8 and 6.1.1.4'
Re Re -1.0185 7.2310 'International Tables Vol C Tables 4.2.6.8 and 6.1.1.4'

loop_
_geom_angle_atom_site_label_1
_geom_angle_atom_site_label_2
_geom_angle_atom_site_label_3
_geom_angle
_geom_angle_publ_flag
N3 Re1 N4 89.95(12) ?
N3 Re1 Re2 99.94(9) ?
N4 Re1 Re2 96.65(9) ?
N3 Re1 S1 168.74(10) ?
N4 Re1 S1 88.75(8) ?
Re2 Re1 S1 91.33(3) ?
N3 Re1 S3 88.03(9) ?
N4 Re1 S3 174.72(9) ?
Re2 Re1 S3 88.50(3) ?
S1 Re1 S3 92.28(4) ?
N3 Re1 Cl1 91.55(9) ?
N4 Re1 Cl1 101.05(9) ?
Re2 Re1 Cl1 158.88(3) y
S1 Re1 Cl1 77.73(4) ?
S3 Re1 Cl1 74.14(4) ?
N2 Re2 N1 88.27(11) ?
N2 Re2 Re1 99.09(9) ?
N1 Re2 Re1 97.47(9) ?
N2 Re2 S7 168.07(10) ?
N1 Re2 S7 87.61(8) ?
Re1 Re2 S7 92.55(3) ?
N2 Re2 S5 90.33(9) ?
N1 Re2 S5 174.07(10) ?
Re1 Re2 S5 88.44(3) ?
S7 Re2 S5 92.63(4) ?
N2 Re2 Cl2 90.49(9) ?
N1 Re2 Cl2 100.53(9) ?
Re1 Re2 Cl2 159.85(2) y
S7 Re2 Cl2 79.27(3) ?
S5 Re2 Cl2 73.72(3) ?
C1 S1 Re1 104.83(13) ?
C1 S2 C7 89.93(19) ?
C8 S3 Re1 106.14(13) ?
C8 S4 C14 89.7(2) ?
C15 S5 Re2 106.92(14) ?
C15 S6 C21 90.3(2) ?
C22 S7 Re2 103.92(13) ?
C22 S8 C28 89.63(19) ?
C1 N1 C2 110.6(3) ?
C1 N1 Re2 117.0(3) ?
C2 N1 Re2 132.2(2) ?
C8 N2 C9 111.9(3) ?
C8 N2 Re2 116.1(3) ?
C9 N2 Re2 131.3(3) ?
C15 N3 C16 111.6(3) ?
C15 N3 Re1 115.8(3) ?
C16 N3 Re1 131.7(3) ?
C22 N4 C23 110.7(3) ?
C22 N4 Re1 116.6(3) ?
C23 N4 Re1 132.6(3) ?
N1 C1 S1 124.8(3) ?
N1 C1 S2 114.6(3) ?
S1 C1 S2 120.5(2) ?
C3 C2 C7 119.9(4) ?
C3 C2 N1 126.7(3) ?
C7 C2 N1 113.4(3) ?
C4 C3 C2 118.0(4) ?
C4 C3 H3 121.0 ?
C2 C3 H3 121.0 ?
C3 C4 C5 122.4(4) ?
C3 C4 H4 118.8 ?
C5 C4 H4 118.8 ?
C6 C5 C4 120.0(4) ?
C6 C5 H5 120.0 ?
C4 C5 H5 120.0 ?
C5 C6 C7 118.5(4) ?
C5 C6 H6 120.8 ?
C7 C6 H6 120.8 ?
C6 C7 C2 121.2(4) ?
C6 C7 S2 127.5(3) ?
C2 C7 S2 111.2(3) ?
N2 C8 S3 123.6(3) ?
N2 C8 S4 114.2(3) ?
S3 C8 S4 122.1(2) ?
C14 C9 C10 119.9(4) ?
C14 C9 N2 113.2(4) ?
C10 C9 N2 127.0(4) ?
C11 C10 C9 119.1(4) ?
C11 C10 H10 120.5 ?
C9 C10 H10 120.5 ?
C10 C11 C12 120.5(5) ?
C10 C11 H11 119.7 ?
C12 C11 H11 119.7 ?
C13 C12 C11 120.9(5) ?
C13 C12 H12 119.5 ?
C11 C12 H12 119.5 ?
C12 C13 C14 118.4(4) ?
C12 C13 H13 120.8 ?
C14 C13 H13 120.8 ?
C13 C14 C9 121.2(4) ?
C13 C14 S4 127.9(3) ?
C9 C14 S4 110.9(3) ?
N3 C15 S5 123.7(3) ?
N3 C15 S6 114.4(3) ?
S5 C15 S6 121.8(2) ?
C17 C16 C21 120.2(4) ?
C17 C16 N3 127.2(4) ?
C21 C16 N3 112.6(4) ?
C16 C17 C18 118.6(4) ?
C16 C17 H17 120.7 ?
C18 C17 H17 120.7 ?
C17 C18 C19 120.6(5) ?
C17 C18 H18 119.7 ?
C19 C18 H18 119.7 ?
C20 C19 C18 121.1(4) ?
C20 C19 H19 119.4 ?
C18 C19 H19 119.4 ?
C19 C20 C21 118.5(4) ?
C19 C20 H20 120.7 ?
C21 C20 H20 120.7 ?
C20 C21 C16 120.9(4) ?
C20 C21 S6 128.0(3) ?
C16 C21 S6 111.0(3) ?
N4 C22 S7 126.2(3) ?
N4 C22 S8 114.9(3) ?
S7 C22 S8 118.9(2) ?
C24 C23 C28 118.7(4) ?
C24 C23 N4 127.5(4) ?
C28 C23 N4 113.8(4) ?
C25 C24 C23 118.7(4) ?
C25 C24 H24 120.6 ?
C23 C24 H24 120.6 ?
C24 C25 C26 122.1(4) ?
C24 C25 H25 118.9 ?
C26 C25 H25 118.9 ?
C27 C26 C25 120.2(4) ?
C27 C26 H26 119.9 ?
C25 C26 H26 119.9 ?
C26 C27 C28 118.1(4) ?
C26 C27 H27 121.0 ?
C28 C27 H27 121.0 ?
C27 C28 C23 122.1(4) ?
C27 C28 S8 126.8(3) ?
C23 C28 S8 110.9(3) ?
Cl3 C29 Cl4 115.7(3) ?
Cl3 C29 H29A 108.4 ?
Cl4 C29 H29A 108.4 ?
Cl3 C29 H29B 108.4 ?
Cl4 C29 H29B 108.4 ?
H29A C29 H29B 107.4 ?

loop_
_geom_bond_atom_site_label_1
_geom_bond_atom_site_label_2
_geom_bond_site_symmetry_2
_geom_bond_distance
_geom_bond_publ_flag
Re1 N3 . 2.100(3) y
Re1 N4 . 2.159(3) y
Re1 Re2 . 2.2716(3) y
Re1 S1 . 2.3879(9) y
Re1 S3 . 2.4126(10) y
Re1 Cl1 . 2.5488(11) y
Re2 N2 . 2.103(3) y
Re2 N1 . 2.139(3) y
Re2 S7 . 2.3786(9) y
Re2 S5 . 2.4006(10) y
Re2 Cl2 . 2.5529(10) y
S1 C1 . 1.694(4) ?
S2 C1 . 1.729(4) ?
S2 C7 . 1.730(4) ?
S3 C8 . 1.692(5) ?
S4 C8 . 1.732(4) ?
S4 C14 . 1.744(5) ?
S5 C15 . 1.689(4) ?
S6 C15 . 1.731(4) ?
S6 C21 . 1.733(5) ?
S7 C22 . 1.692(4) ?
S8 C22 . 1.733(4) ?
S8 C28 . 1.733(4) ?
N1 C1 . 1.354(5) ?
N1 C2 . 1.411(5) ?
N2 C8 . 1.345(5) ?
N2 C9 . 1.401(5) ?
N3 C15 . 1.346(5) ?
N3 C16 . 1.415(5) ?
N4 C22 . 1.348(5) ?
N4 C23 . 1.403(5) ?
C2 C3 . 1.394(5) ?
C2 C7 . 1.398(5) ?
C3 C4 . 1.375(6) ?
C3 H3 . 0.9400 ?
C4 C5 . 1.388(6) ?
C4 H4 . 0.9400 ?
C5 C6 . 1.378(6) ?
C5 H5 . 0.9400 ?
C6 C7 . 1.393(6) ?
C6 H6 . 0.9400 ?
C9 C14 . 1.395(5) ?
C9 C10 . 1.397(6) ?
C10 C11 . 1.376(6) ?
C10 H10 . 0.9400 ?
C11 C12 . 1.405(6) ?
C11 H11 . 0.9400 ?
C12 C13 . 1.377(7) ?
C12 H12 . 0.9400 ?
C13 C14 . 1.392(6) ?
C13 H13 . 0.9400 ?
C16 C17 . 1.380(6) ?
C16 C21 . 1.412(5) ?
C17 C18 . 1.392(6) ?
C17 H17 . 0.9400 ?
C18 C19 . 1.401(6) ?
C18 H18 . 0.9400 ?
C19 C20 . 1.373(6) ?
C19 H19 . 0.9400 ?
C20 C21 . 1.387(6) ?
C20 H20 . 0.9400 ?
C23 C24 . 1.392(6) ?
C23 C28 . 1.398(5) ?
C24 C25 . 1.379(6) ?
C24 H24 . 0.9400 ?
C25 C26 . 1.387(6) ?
C25 H25 . 0.9400 ?
C26 C27 . 1.372(6) ?
C26 H26 . 0.9400 ?
C27 C28 . 1.397(6) ?
C27 H27 . 0.9400 ?
C29 Cl3 . 1.696(7) ?
C29 Cl4 . 1.742(7) ?
C29 H29A . 0.9800 ?
C29 H29B . 0.9800 ?

loop_
_geom_hbond_atom_site_label_D
_geom_hbond_atom_site_label_H
_geom_hbond_atom_site_label_A
_geom_hbond_distance_DH
_geom_hbond_distance_HA
_geom_hbond_distance_DA
_geom_hbond_angle_DHA
C3 H3 Cl2 0.94 2.50 3.347(4) 150
C24 H24 Cl1 0.94 2.52 3.382(4) 153

loop_
_geom_torsion_atom_site_label_1
_geom_torsion_atom_site_label_2
_geom_torsion_atom_site_label_3
_geom_torsion_atom_site_label_4
_geom_torsion
_geom_torsion_publ_flag
S1 Re1 Re2 N1 -17.44(8) y
S3 Re1 Re2 N2 -20.26(9) y
N3 Re1 Re2 S5 -17.91(9) y
N4 Re1 Re2 S7 -16.46(8) y
